data_7063809
loop_
_publ_author_name
'Golubeva, Yu. A.'
'Smirnova, K. S.'
'Klyushova, L. S.'
'Berezin, A. S.'
'Lider, E. V.'

_publ_section_title
;
 Copper(ii) complexes based on 5-methyl-1H-tetrazole and
 2,2&#x2032;-bipyridine, 1,10-phenathroline derivatives: synthesis,
 crystal structures and extended cytotoxicity study
;
_journal_issue 22
_journal_name_full 'New Journal of Chemistry'
_journal_page_first 9465
_journal_page_last 9474
_journal_paper_doi 10.1039/D5NJ00875A
_journal_volume 49
_journal_year 2025
_chemical_formula_moiety 'C72 H72 Cu4 N40, 2(H2 O)'
_chemical_formula_sum 'C72 H76 Cu4 N40 O2'
_chemical_formula_weight 1787.88
_space_group_crystal_system triclinic
_space_group_IT_number 2
_space_group_name_Hall '-P 1'
_space_group_name_H-M_alt 'P -1'
_atom_sites_solution_hydrogens mixed
_atom_sites_solution_primary dual
_audit_creation_date 2024-08-23
_audit_creation_method
;
Olex2 1.3
(compiled 2020.11.12 svn.r5f609507 for OlexSys, GUI svn.r6408)
;
_audit_update_record
;
2025-02-18 deposited with the CCDC.	2025-05-12 downloaded from the CCDC.
;
_cell_angle_alpha 105.79(3)
_cell_angle_beta 101.79(3)
_cell_angle_gamma 112.04(3)
_cell_formula_units_Z 1
_cell_length_a 11.224(2)
_cell_length_b 14.614(3)
_cell_length_c 14.652(3)
_cell_measurement_reflns_used 6997
_cell_measurement_temperature 293(2)
_cell_measurement_theta_max 24.91
_cell_measurement_theta_min 2.45
_cell_volume 2013.2(11)
_computing_molecular_graphics 'Olex2 1.3 (Dolomanov et al., 2009)'
_computing_publication_material 'Olex2 1.3 (Dolomanov et al., 2009)'
_computing_structure_refinement 'SHELXL 2014/7 (Sheldrick, 2015)'
_computing_structure_solution 'SHELXT 2014/5 (Sheldrick, 2014)'
_diffrn_ambient_temperature 293(2)
_diffrn_measured_fraction_theta_full 0.998
_diffrn_measured_fraction_theta_max 0.997
_diffrn_measurement_device_type 'Bruker APEX-II CCD'
_diffrn_measurement_method '\w scans'
_diffrn_radiation_type MoK\a
_diffrn_radiation_wavelength 0.71073
_diffrn_reflns_av_R_equivalents 0.1274
_diffrn_reflns_av_unetI/netI 0.1847
_diffrn_reflns_Laue_measured_fraction_full 0.998
_diffrn_reflns_Laue_measured_fraction_max 0.997
_diffrn_reflns_limit_h_max 14
_diffrn_reflns_limit_h_min -14
_diffrn_reflns_limit_k_max 19
_diffrn_reflns_limit_k_min -19
_diffrn_reflns_limit_l_max 19
_diffrn_reflns_limit_l_min -19
_diffrn_reflns_number 19862
_diffrn_reflns_point_group_measured_fraction_full 0.998
_diffrn_reflns_point_group_measured_fraction_max 0.997
_diffrn_reflns_theta_full 25.242
_diffrn_reflns_theta_max 28.307
_diffrn_reflns_theta_min 1.538
_diffrn_source_current 1.4
_diffrn_source_power 0.07
_diffrn_source_voltage 50.0
_diffrn_standards_number 0
_exptl_absorpt_coefficient_mu 1.115
_exptl_absorpt_correction_type none
_exptl_absorpt_process_details
;
 TWINABS-2012/1 (Bruker,2012) was used for absorption correction.

Final HKLF 4 output contains 44499 reflections, Rint = 0.0775
 (10849 with I > 3sig(I), Rint = 0.0420)
;
_exptl_crystal_colour 'greenish blue'
_exptl_crystal_colour_modifier greenish
_exptl_crystal_colour_primary blue
_exptl_crystal_density_diffrn 1.475
_exptl_crystal_description plate
_exptl_crystal_F_000 920
_exptl_crystal_size_max 0.22
_exptl_crystal_size_mid 0.05
_exptl_crystal_size_min 0.02
_refine_diff_density_max 0.779
_refine_diff_density_min -0.725
_refine_diff_density_rms 0.147
_refine_ls_extinction_method none
_refine_ls_goodness_of_fit_ref 1.025
_refine_ls_hydrogen_treatment constr
_refine_ls_matrix_type full
_refine_ls_number_parameters 543
_refine_ls_number_reflns 9966
_refine_ls_number_restraints 0
_refine_ls_restrained_S_all 1.025
_refine_ls_R_factor_all 0.1375
_refine_ls_R_factor_gt 0.0791
_refine_ls_shift/su_max 0.000
_refine_ls_shift/su_mean 0.000
_refine_ls_structure_factor_coef Fsqd
_refine_ls_weighting_details 'w=1/[\s^2^(Fo^2^)+(0.1243P)^2^] where P=(Fo^2^+2Fc^2^)/3'
_refine_ls_weighting_scheme calc
_refine_ls_wR_factor_gt 0.2001
_refine_ls_wR_factor_ref 0.2443
_reflns_Friedel_coverage 0.000
_reflns_number_gt 5358
_reflns_number_total 9966
_reflns_threshold_expression 'I > 2\s(I)'
_cod_data_source_file d5nj00875a2.cif
_cod_data_source_block mt-49_2
_cod_depositor_comments 'Adding full bibliography for 7063807--7063811.cif.'
_cod_original_cell_volume 2013.1(9)
_cod_database_code 7063809
_shelx_shelxl_version_number 2014/7
_shelx_space_group_comment
;
The symmetry employed for this shelxl refinement is uniquely defined
by the following loop, which should always be used as a source of
symmetry information in preference to the above space-group names.
They are only intended as comments.
;
_shelx_estimated_absorpt_t_max 0.978
_shelx_estimated_absorpt_t_min 0.792
_olex2_refinement_description
;
1. Fixed Uiso
 At 1.2 times of:
  All C(H) groups
 At 1.5 times of:
  All C(H,H,H) groups, All O(H,H) groups
2.a Free rotating group:
 O1(H1A,H1B)
2.b Aromatic/amide H refined with riding coordinates:
 C5(H5), C16(H16), C23(H23), C24(H24), C33(H33), C29(H29), C28(H28), C6(H6),
 C11(H11), C34(H34), C10(H10), C15(H15)
2.c Idealised Me refined as rotating group:
 C22(H22A,H22B,H22C), C32(H32A,H32B,H32C), C20(H20A,H20B,H20C), C26(H26A,H26B,
 H26C), C14(H14A,H14B,H14C), C01L(H01A,H01B,H01C), C2(H2A,H2B,H2C), C8(H8A,H8B,
 H8C)
;
_smtbx_masks_void_probe_radius 1.2
_smtbx_masks_void_truncation_radius 1.2
_olex2_submission_special_instructions 'No special instructions were received'

loop_
_space_group_symop_operation_xyz
'x, y, z'
'-x, -y, -z'

loop_
_atom_site_label
_atom_site_type_symbol
_atom_site_fract_x
_atom_site_fract_y
_atom_site_fract_z
_atom_site_U_iso_or_equiv
_atom_site_adp_type
_atom_site_occupancy
_atom_site_site_symmetry_order
_atom_site_calc_flag
_atom_site_refinement_flags_posn
_atom_site_refinement_flags_adp
_atom_site_refinement_flags_occupancy
_atom_site_disorder_assembly
_atom_site_disorder_group
Cu1 Cu 0.30497(6) 0.24088(5) 0.21186(5) 0.02764(18) Uani 1 1 d . . . . .
Cu2 Cu 0.54507(6) 0.70594(5) 0.31694(5) 0.02951(19) Uani 1 1 d . . . . .
N10 N 0.4030(4) 0.5509(3) 0.2476(3) 0.0330(10) Uani 1 1 d . . . . .
N1 N 0.0986(4) 0.1775(3) 0.1739(3) 0.0299(9) Uani 1 1 d . . . . .
N11 N 0.4028(4) 0.7615(3) 0.3304(3) 0.0324(9) Uani 1 1 d . . . . .
N8 N 0.3217(4) 0.3836(3) 0.2139(3) 0.0320(9) Uani 1 1 d . . . . .
N2 N 0.2520(4) 0.0796(4) 0.1533(3) 0.0311(9) Uani 1 1 d . . . . .
N9 N 0.4148(4) 0.4768(3) 0.2828(4) 0.0347(10) Uani 1 1 d . . . . .
N17 N 0.6229(4) 0.7305(4) 0.4744(3) 0.0321(9) Uani 1 1 d . . . . .
N20 N 0.6746(4) 0.7481(4) 0.6328(3) 0.0334(10) Uani 1 1 d . . . . .
N13 N 0.6707(5) 0.6665(4) 0.2565(4) 0.0400(11) Uani 1 1 d . . . . .
N12 N 0.6572(4) 0.8626(4) 0.3420(4) 0.0373(11) Uani 1 1 d . . . . .
N3 N 0.4938(4) 0.2818(4) 0.2084(4) 0.0378(11) Uani 1 1 d . . . . .
N7 N 0.2478(4) 0.3939(4) 0.1358(3) 0.0372(10) Uani 1 1 d . . . . .
N4 N 0.5783(5) 0.2593(4) 0.2680(4) 0.0485(13) Uani 1 1 d . . . . .
N18 N 0.7543(5) 0.8083(4) 0.5273(4) 0.0416(11) Uani 1 1 d . . . . .
N19 N 0.7836(5) 0.8179(4) 0.6206(4) 0.0397(11) Uani 1 1 d . . . . .
N5 N 0.6884(6) 0.2816(5) 0.2439(6) 0.0620(17) Uani 1 1 d . . . . .
C35 C 0.5884(6) 0.9236(4) 0.3572(4) 0.0319(11) Uani 1 1 d . . . . .
O1 O 0.9349(7) 0.4740(6) 0.1691(7) 0.099(2) Uani 1 1 d G . . . .
H1A H 0.9175 0.5250 0.1950 0.148 Uiso 1 1 d G U . . .
H1B H 0.8761 0.4202 0.1743 0.148 Uiso 1 1 d G U . . .
N14 N 0.6772(7) 0.6836(5) 0.1699(5) 0.0581(15) Uani 1 1 d . . . . .
C25 C 0.2329(6) 0.8597(5) 0.3471(5) 0.0391(13) Uani 1 1 d . . . . .
N16 N 0.8148(6) 0.6148(5) 0.2091(5) 0.0647(18) Uani 1 1 d . . . . .
C3 C 0.3000(5) 0.4970(4) 0.1576(4) 0.0337(11) Uani 1 1 d . . . . .
C12 C 0.0582(6) -0.0961(4) 0.0943(4) 0.0380(12) Uani 1 1 d . . . . .
C18 C 0.0334(5) 0.0688(4) 0.1409(4) 0.0303(11) Uani 1 1 d . . . . .
C36 C 0.4508(5) 0.8676(4) 0.3493(4) 0.0315(11) Uani 1 1 d . . . . .
C19 C 0.7544(5) 0.6252(5) 0.2787(5) 0.0416(13) Uani 1 1 d . . . . .
N15 N 0.7634(8) 0.6529(5) 0.1429(6) 0.073(2) Uani 1 1 d . . . . .
N6 N 0.6795(5) 0.3192(6) 0.1708(5) 0.0659(18) Uani 1 1 d . . . . .
C17 C 0.1164(5) 0.0149(4) 0.1288(4) 0.0298(11) Uani 1 1 d . . . . .
C5 C 0.0273(6) 0.2303(5) 0.1896(5) 0.0400(13) Uani 1 1 d . . . . .
H5 H 0.0714 0.3047 0.2150 0.048 Uiso 1 1 calc R U . . .
C21 C 0.5778(5) 0.6955(4) 0.5415(4) 0.0306(11) Uani 1 1 d . . . . .
C16 C 0.3321(6) 0.0319(5) 0.1446(5) 0.0410(14) Uani 1 1 d . . . . .
H16 H 0.4256 0.0741 0.1623 0.049 Uiso 1 1 calc R U . . .
C23 C 0.2733(5) 0.7053(5) 0.3214(5) 0.0403(13) Uani 1 1 d . . . . .
H23 H 0.2394 0.6327 0.3088 0.048 Uiso 1 1 calc R U . . .
C24 C 0.1865(6) 0.7538(5) 0.3307(5) 0.0452(14) Uani 1 1 d . . . . .
H24 H 0.0970 0.7134 0.3255 0.054 Uiso 1 1 calc R U . . .
C31 C 0.7907(6) 1.0859(5) 0.3901(4) 0.0426(13) Uani 1 1 d . . . . .
C9 C -0.1068(5) 0.0098(5) 0.1201(4) 0.0367(12) Uani 1 1 d . . . . .
C33 C 0.8572(6) 1.0234(5) 0.3754(5) 0.0465(15) Uani 1 1 d . . . . .
H33 H 0.9490 1.0545 0.3813 0.056 Uiso 1 1 calc R U . . .
C1 C 0.5588(6) 0.3184(5) 0.1489(5) 0.0434(14) Uani 1 1 d . . . . .
C27 C 0.3707(5) 0.9204(5) 0.3593(4) 0.0360(12) Uani 1 1 d . . . . .
C29 C 0.5667(7) 1.0857(5) 0.3905(5) 0.0453(14) Uani 1 1 d . . . . .
H29 H 0.6040 1.1587 0.4044 0.054 Uiso 1 1 calc R U . . .
C30 C 0.6520(6) 1.0338(4) 0.3799(4) 0.0375(12) Uani 1 1 d . . . . .
C28 C 0.4334(6) 1.0322(5) 0.3810(5) 0.0419(14) Uani 1 1 d . . . . .
H28 H 0.3821 1.0693 0.3888 0.050 Uiso 1 1 calc R U . . .
C7 C -0.1830(5) 0.0676(6) 0.1355(5) 0.0461(16) Uani 1 1 d . . . . .
C6 C -0.1142(6) 0.1763(6) 0.1686(5) 0.0492(16) Uani 1 1 d . . . . .
H6 H -0.1625 0.2156 0.1773 0.059 Uiso 1 1 calc R U . . .
C22 C 0.4375(6) 0.6114(5) 0.5172(4) 0.0469(15) Uani 1 1 d . . . . .
H22A H 0.3807 0.6442 0.5332 0.070 Uiso 1 1 calc R U . . .
H22B H 0.4407 0.5685 0.5561 0.070 Uiso 1 1 calc R U . . .
H22C H 0.4004 0.5669 0.4465 0.070 Uiso 1 1 calc R U . . .
C32 C 0.8640(7) 1.2022(5) 0.4142(6) 0.0596(18) Uani 1 1 d . . . . .
H32A H 0.8632 1.2410 0.4783 0.089 Uiso 1 1 calc R U . . .
H32B H 0.8194 1.2192 0.3628 0.089 Uiso 1 1 calc R U . . .
H32C H 0.9569 1.2217 0.4172 0.089 Uiso 1 1 calc R U . . .
C13 C 0.1438(7) -0.1466(5) 0.0853(4) 0.0486(15) Uani 1 1 d . . . . .
C11 C -0.0851(6) -0.1527(5) 0.0745(5) 0.0462(14) Uani 1 1 d . . . . .
H11 H -0.1258 -0.2268 0.0519 0.055 Uiso 1 1 calc R U . . .
C34 C 0.7881(6) 0.9145(6) 0.3518(5) 0.0473(15) Uani 1 1 d . . . . .
H34 H 0.8362 0.8751 0.3422 0.057 Uiso 1 1 calc R U . . .
C10 C -0.1629(6) -0.1036(5) 0.0871(5) 0.0479(16) Uani 1 1 d . . . . .
H10 H -0.2556 -0.1441 0.0741 0.058 Uiso 1 1 calc R U . . .
C15 C 0.2808(7) -0.0793(5) 0.1097(5) 0.0538(17) Uani 1 1 d . . . . .
H15 H 0.3406 -0.1087 0.1029 0.065 Uiso 1 1 calc R U . . .
C20 C 0.7765(8) 0.5901(7) 0.3631(6) 0.066(2) Uani 1 1 d . . . . .
H20A H 0.7953 0.6459 0.4249 0.099 Uiso 1 1 calc R U . . .
H20B H 0.8528 0.5744 0.3679 0.099 Uiso 1 1 calc R U . . .
H20C H 0.6960 0.5270 0.3514 0.099 Uiso 1 1 calc R U . . .
C26 C 0.1364(7) 0.9099(7) 0.3548(6) 0.059(2) Uani 1 1 d . . . . .
H26A H 0.1244 0.9351 0.3012 0.089 Uiso 1 1 calc R U . . .
H26B H 0.1746 0.9688 0.4187 0.089 Uiso 1 1 calc R U . . .
H26C H 0.0493 0.8574 0.3493 0.089 Uiso 1 1 calc R U . . .
C14 C 0.0918(8) -0.2642(5) 0.0513(6) 0.063(2) Uani 1 1 d . . . . .
H14A H 0.0621 -0.2874 0.1017 0.094 Uiso 1 1 calc R U . . .
H14B H 0.1634 -0.2821 0.0415 0.094 Uiso 1 1 calc R U . . .
H14C H 0.0161 -0.2990 -0.0111 0.094 Uiso 1 1 calc R U . . .
C01L C 0.2512(7) 0.5445(6) 0.0897(5) 0.0550(17) Uani 1 1 d . . . . .
H01A H 0.1576 0.5281 0.0820 0.083 Uiso 1 1 calc R U . . .
H01B H 0.2578 0.5153 0.0249 0.083 Uiso 1 1 calc R U . . .
H01C H 0.3067 0.6206 0.1183 0.083 Uiso 1 1 calc R U . . .
C2 C 0.5062(7) 0.3556(7) 0.0741(6) 0.064(2) Uani 1 1 d . . . . .
H2A H 0.4079 0.3193 0.0495 0.096 Uiso 1 1 calc R U . . .
H2B H 0.5388 0.3407 0.0188 0.096 Uiso 1 1 calc R U . . .
H2C H 0.5374 0.4313 0.1049 0.096 Uiso 1 1 calc R U . . .
C8 C -0.3347(6) 0.0110(7) 0.1150(6) 0.068(2) Uani 1 1 d . . . . .
H8A H -0.3776 -0.0495 0.0520 0.102 Uiso 1 1 calc R U . . .
H8B H -0.3729 0.0593 0.1116 0.102 Uiso 1 1 calc R U . . .
H8C H -0.3503 -0.0128 0.1684 0.102 Uiso 1 1 calc R U . . .

loop_
_atom_site_aniso_label
_atom_site_aniso_U_11
_atom_site_aniso_U_22
_atom_site_aniso_U_33
_atom_site_aniso_U_23
_atom_site_aniso_U_13
_atom_site_aniso_U_12
Cu1 0.0255(3) 0.0217(3) 0.0338(4) 0.0111(3) 0.0085(2) 0.0095(2)
Cu2 0.0305(3) 0.0218(3) 0.0356(4) 0.0117(3) 0.0113(3) 0.0108(2)
N10 0.030(2) 0.024(2) 0.042(3) 0.015(2) 0.0087(19) 0.0107(17)
N1 0.0280(19) 0.028(2) 0.033(2) 0.0122(18) 0.0104(17) 0.0120(17)
N11 0.035(2) 0.024(2) 0.040(3) 0.0137(19) 0.0145(19) 0.0140(18)
N8 0.030(2) 0.019(2) 0.037(2) 0.0077(18) 0.0065(18) 0.0061(16)
N2 0.030(2) 0.031(2) 0.029(2) 0.0108(19) 0.0086(18) 0.0135(18)
N9 0.034(2) 0.021(2) 0.042(3) 0.0089(19) 0.007(2) 0.0108(18)
N17 0.035(2) 0.030(2) 0.031(2) 0.0135(19) 0.0114(19) 0.0141(18)
N20 0.035(2) 0.030(2) 0.033(2) 0.0105(19) 0.0089(19) 0.0146(19)
N13 0.046(3) 0.034(3) 0.048(3) 0.020(2) 0.025(2) 0.019(2)
N12 0.031(2) 0.029(2) 0.049(3) 0.016(2) 0.010(2) 0.0120(19)
N3 0.029(2) 0.031(2) 0.052(3) 0.017(2) 0.015(2) 0.0109(18)
N7 0.035(2) 0.033(2) 0.033(2) 0.012(2) 0.0041(19) 0.0101(19)
N4 0.037(2) 0.041(3) 0.072(4) 0.023(3) 0.014(2) 0.023(2)
N18 0.041(2) 0.038(3) 0.033(3) 0.013(2) 0.012(2) 0.005(2)
N19 0.040(2) 0.040(3) 0.034(3) 0.018(2) 0.011(2) 0.011(2)
N5 0.044(3) 0.056(4) 0.105(5) 0.038(4) 0.035(3) 0.032(3)
C35 0.044(3) 0.022(2) 0.030(3) 0.012(2) 0.012(2) 0.015(2)
O1 0.084(4) 0.074(5) 0.162(7) 0.045(5) 0.074(5) 0.043(4)
N14 0.087(4) 0.053(4) 0.059(4) 0.031(3) 0.044(3) 0.040(3)
C25 0.038(3) 0.035(3) 0.038(3) 0.006(3) 0.007(2) 0.019(2)
N16 0.065(4) 0.048(4) 0.092(5) 0.021(3) 0.054(4) 0.027(3)
C3 0.034(2) 0.025(3) 0.038(3) 0.011(2) 0.009(2) 0.011(2)
C12 0.047(3) 0.025(3) 0.031(3) 0.010(2) 0.006(2) 0.010(2)
C18 0.028(2) 0.031(3) 0.028(3) 0.012(2) 0.008(2) 0.009(2)
C36 0.032(2) 0.035(3) 0.029(3) 0.013(2) 0.010(2) 0.017(2)
C19 0.034(3) 0.030(3) 0.058(4) 0.013(3) 0.015(3) 0.013(2)
N15 0.100(5) 0.056(4) 0.086(5) 0.032(4) 0.070(4) 0.035(4)
N6 0.040(3) 0.073(4) 0.096(5) 0.033(4) 0.038(3) 0.029(3)
C17 0.035(2) 0.023(2) 0.025(3) 0.009(2) 0.008(2) 0.008(2)
C5 0.037(3) 0.041(3) 0.049(4) 0.020(3) 0.017(3) 0.022(3)
C21 0.031(2) 0.032(3) 0.028(3) 0.015(2) 0.009(2) 0.011(2)
C16 0.037(3) 0.035(3) 0.047(4) 0.015(3) 0.009(3) 0.016(2)
C23 0.037(3) 0.026(3) 0.047(3) 0.010(2) 0.010(2) 0.009(2)
C24 0.033(3) 0.049(4) 0.047(4) 0.013(3) 0.014(3) 0.016(3)
C31 0.047(3) 0.032(3) 0.039(3) 0.015(3) 0.010(3) 0.009(2)
C9 0.037(3) 0.038(3) 0.026(3) 0.012(2) 0.011(2) 0.008(2)
C33 0.043(3) 0.035(3) 0.046(4) 0.011(3) 0.017(3) 0.005(3)
C1 0.041(3) 0.036(3) 0.046(4) 0.010(3) 0.018(3) 0.013(2)
C27 0.039(3) 0.035(3) 0.034(3) 0.011(2) 0.009(2) 0.020(2)
C29 0.068(4) 0.024(3) 0.040(3) 0.012(2) 0.013(3) 0.019(3)
C30 0.047(3) 0.024(3) 0.033(3) 0.012(2) 0.008(2) 0.008(2)
C28 0.057(3) 0.032(3) 0.042(3) 0.015(3) 0.012(3) 0.028(3)
C7 0.028(3) 0.059(4) 0.044(4) 0.013(3) 0.015(2) 0.017(3)
C6 0.036(3) 0.053(4) 0.055(4) 0.013(3) 0.021(3) 0.020(3)
C22 0.041(3) 0.052(4) 0.029(3) 0.017(3) 0.008(2) 0.002(3)
C32 0.068(4) 0.032(3) 0.060(4) 0.014(3) 0.020(4) 0.008(3)
C13 0.068(4) 0.036(3) 0.029(3) 0.006(3) 0.004(3) 0.022(3)
C11 0.054(3) 0.022(3) 0.045(4) 0.009(3) 0.015(3) 0.004(2)
C34 0.037(3) 0.043(4) 0.067(4) 0.029(3) 0.024(3) 0.016(3)
C10 0.038(3) 0.038(3) 0.042(4) 0.007(3) 0.012(3) -0.001(2)
C15 0.059(4) 0.039(4) 0.063(4) 0.012(3) 0.010(3) 0.033(3)
C20 0.063(4) 0.071(5) 0.070(5) 0.023(4) 0.012(4) 0.046(4)
C26 0.055(4) 0.075(5) 0.055(4) 0.014(4) 0.014(3) 0.046(4)
C14 0.084(5) 0.027(3) 0.061(5) 0.009(3) 0.007(4) 0.024(3)
C01L 0.071(4) 0.046(4) 0.051(4) 0.023(3) 0.011(3) 0.030(3)
C2 0.063(4) 0.070(5) 0.060(5) 0.036(4) 0.029(4) 0.020(4)
C8 0.030(3) 0.081(6) 0.074(5) 0.021(5) 0.020(3) 0.011(3)

loop_
_atom_type_symbol
_atom_type_description
_atom_type_scat_dispersion_real
_atom_type_scat_dispersion_imag
_atom_type_scat_source
C C 0.0033 0.0016 'International Tables Vol C Tables 4.2.6.8 and 6.1.1.4'
H H 0.0000 0.0000 'International Tables Vol C Tables 4.2.6.8 and 6.1.1.4'
Cu Cu 0.3201 1.2651 'International Tables Vol C Tables 4.2.6.8 and 6.1.1.4'
N N 0.0061 0.0033 'International Tables Vol C Tables 4.2.6.8 and 6.1.1.4'
O O 0.0106 0.0060 'International Tables Vol C Tables 4.2.6.8 and 6.1.1.4'

loop_
_geom_angle_atom_site_label_1
_geom_angle_atom_site_label_2
_geom_angle_atom_site_label_3
_geom_angle
_geom_angle_site_symmetry_1
_geom_angle_site_symmetry_3
_geom_angle_publ_flag
N1 Cu1 N2 79.91(17) . . ?
N1 Cu1 N20 90.33(17) . 2_666 ?
N8 Cu1 N1 92.06(17) . . ?
N8 Cu1 N2 158.52(18) . . ?
N8 Cu1 N20 104.77(18) . 2_666 ?
N2 Cu1 N20 95.23(17) . 2_666 ?
N3 Cu1 N1 164.13(19) . . ?
N3 Cu1 N8 90.62(19) . . ?
N3 Cu1 N2 92.03(18) . . ?
N3 Cu1 N20 104.10(19) . 2_666 ?
N10 Cu2 N11 93.95(17) . . ?
N10 Cu2 N17 105.05(18) . . ?
N10 Cu2 N12 160.8(2) . . ?
N11 Cu2 N17 96.53(17) . . ?
N13 Cu2 N10 88.44(19) . . ?
N13 Cu2 N11 157.5(2) . . ?
N13 Cu2 N17 104.48(19) . . ?
N13 Cu2 N12 91.10(19) . . ?
N12 Cu2 N11 79.38(18) . . ?
N12 Cu2 N17 93.69(19) . . ?
N9 N10 Cu2 120.7(3) . . ?
C3 N10 Cu2 131.6(4) . . ?
C3 N10 N9 106.9(4) . . ?
C18 N1 Cu1 114.0(3) . . ?
C5 N1 Cu1 126.7(4) . . ?
C5 N1 C18 118.7(4) . . ?
C36 N11 Cu2 114.0(3) . . ?
C23 N11 Cu2 127.4(4) . . ?
C23 N11 C36 118.5(4) . . ?
N9 N8 Cu1 125.3(3) . . ?
N9 N8 N7 111.6(4) . . ?
N7 N8 Cu1 122.6(3) . . ?
C17 N2 Cu1 113.5(3) . . ?
C16 N2 Cu1 129.5(4) . . ?
C16 N2 C17 116.8(5) . . ?
N8 N9 N10 106.0(4) . . ?
N18 N17 Cu2 115.8(3) . . ?
C21 N17 Cu2 138.7(4) . . ?
C21 N17 N18 105.3(4) . . ?
N19 N20 Cu1 116.2(3) . 2_666 ?
C21 N20 Cu1 138.2(4) . 2_666 ?
C21 N20 N19 105.3(4) . . ?
N14 N13 Cu2 116.4(4) . . ?
C19 N13 Cu2 135.8(4) . . ?
C19 N13 N14 107.8(5) . . ?
C35 N12 Cu2 114.4(3) . . ?
C34 N12 Cu2 129.0(4) . . ?
C34 N12 C35 116.5(5) . . ?
N4 N3 Cu1 119.0(4) . . ?
C1 N3 Cu1 134.1(4) . . ?
C1 N3 N4 106.4(5) . . ?
C3 N7 N8 105.1(4) . . ?
N5 N4 N3 107.6(5) . . ?
N19 N18 N17 108.8(4) . . ?
N18 N19 N20 109.8(4) . . ?
N4 N5 N6 110.4(5) . . ?
N12 C35 C36 115.6(5) . . ?
N12 C35 C30 122.0(5) . . ?
C30 C35 C36 122.4(5) . . ?
H1A O1 H1B 104.5 . . ?
N15 N14 N13 106.8(6) . . ?
C24 C25 C27 118.6(5) . . ?
C24 C25 C26 119.7(6) . . ?
C27 C25 C26 121.7(6) . . ?
C19 N16 N15 104.6(5) . . ?
N10 C3 C01L 126.5(5) . . ?
N7 C3 N10 110.3(5) . . ?
N7 C3 C01L 123.2(5) . . ?
C17 C12 C13 119.2(5) . . ?
C17 C12 C11 117.3(5) . . ?
C13 C12 C11 123.5(6) . . ?
N1 C18 C17 116.8(4) . . ?
N1 C18 C9 123.3(5) . . ?
C9 C18 C17 119.9(5) . . ?
N11 C36 C35 116.5(4) . . ?
N11 C36 C27 123.2(5) . . ?
C27 C36 C35 120.3(5) . . ?
N13 C19 N16 109.8(6) . . ?
N13 C19 C20 127.0(6) . . ?
N16 C19 C20 123.1(6) . . ?
N14 N15 N16 111.0(6) . . ?
C1 N6 N5 106.2(5) . . ?
N2 C17 C12 123.9(5) . . ?
N2 C17 C18 115.4(5) . . ?
C12 C17 C18 120.7(5) . . ?
N1 C5 H5 119.5 . . ?
N1 C5 C6 121.0(6) . . ?
C6 C5 H5 119.5 . . ?
N17 C21 N20 110.7(5) . . ?
N17 C21 C22 123.9(5) . . ?
N20 C21 C22 125.4(5) . . ?
N2 C16 H16 118.7 . . ?
N2 C16 C15 122.5(5) . . ?
C15 C16 H16 118.7 . . ?
N11 C23 H23 119.4 . . ?
N11 C23 C24 121.2(5) . . ?
C24 C23 H23 119.4 . . ?
C25 C24 C23 120.6(5) . . ?
C25 C24 H24 119.7 . . ?
C23 C24 H24 119.7 . . ?
C33 C31 C30 116.9(5) . . ?
C33 C31 C32 120.5(6) . . ?
C30 C31 C32 122.5(6) . . ?
C18 C9 C7 117.4(5) . . ?
C18 C9 C10 118.1(5) . . ?
C7 C9 C10 124.5(5) . . ?
C31 C33 H33 119.8 . . ?
C31 C33 C34 120.4(6) . . ?
C34 C33 H33 119.8 . . ?
N3 C1 C2 125.2(5) . . ?
N6 C1 N3 109.4(6) . . ?
N6 C1 C2 125.4(6) . . ?
C25 C27 C28 124.3(5) . . ?
C36 C27 C25 117.8(5) . . ?
C36 C27 C28 117.9(5) . . ?
C30 C29 H29 118.8 . . ?
C28 C29 H29 118.8 . . ?
C28 C29 C30 122.4(5) . . ?
C35 C30 C31 119.9(5) . . ?
C35 C30 C29 115.7(5) . . ?
C31 C30 C29 124.4(5) . . ?
C27 C28 H28 119.4 . . ?
C29 C28 C27 121.3(5) . . ?
C29 C28 H28 119.4 . . ?
C9 C7 C8 121.3(7) . . ?
C6 C7 C9 117.5(5) . . ?
C6 C7 C8 121.2(6) . . ?
C5 C6 H6 119.0 . . ?
C7 C6 C5 121.9(6) . . ?
C7 C6 H6 119.0 . . ?
C21 C22 H22A 109.5 . . ?
C21 C22 H22B 109.5 . . ?
C21 C22 H22C 109.5 . . ?
H22A C22 H22B 109.5 . . ?
H22A C22 H22C 109.5 . . ?
H22B C22 H22C 109.5 . . ?
C31 C32 H32A 109.5 . . ?
C31 C32 H32B 109.5 . . ?
C31 C32 H32C 109.5 . . ?
H32A C32 H32B 109.5 . . ?
H32A C32 H32C 109.5 . . ?
H32B C32 H32C 109.5 . . ?
C12 C13 C14 123.1(6) . . ?
C15 C13 C12 115.8(6) . . ?
C15 C13 C14 121.1(6) . . ?
C12 C11 H11 118.6 . . ?
C10 C11 C12 122.7(6) . . ?
C10 C11 H11 118.6 . . ?
N12 C34 C33 124.3(6) . . ?
N12 C34 H34 117.8 . . ?
C33 C34 H34 117.8 . . ?
C9 C10 H10 119.4 . . ?
C11 C10 C9 121.3(5) . . ?
C11 C10 H10 119.4 . . ?
C16 C15 H15 119.1 . . ?
C13 C15 C16 121.8(6) . . ?
C13 C15 H15 119.1 . . ?
C19 C20 H20A 109.5 . . ?
C19 C20 H20B 109.5 . . ?
C19 C20 H20C 109.5 . . ?
H20A C20 H20B 109.5 . . ?
H20A C20 H20C 109.5 . . ?
H20B C20 H20C 109.5 . . ?
C25 C26 H26A 109.5 . . ?
C25 C26 H26B 109.5 . . ?
C25 C26 H26C 109.5 . . ?
H26A C26 H26B 109.5 . . ?
H26A C26 H26C 109.5 . . ?
H26B C26 H26C 109.5 . . ?
C13 C14 H14A 109.5 . . ?
C13 C14 H14B 109.5 . . ?
C13 C14 H14C 109.5 . . ?
H14A C14 H14B 109.5 . . ?
H14A C14 H14C 109.5 . . ?
H14B C14 H14C 109.5 . . ?
C3 C01L H01A 109.5 . . ?
C3 C01L H01B 109.5 . . ?
C3 C01L H01C 109.5 . . ?
H01A C01L H01B 109.5 . . ?
H01A C01L H01C 109.5 . . ?
H01B C01L H01C 109.5 . . ?
C1 C2 H2A 109.5 . . ?
C1 C2 H2B 109.5 . . ?
C1 C2 H2C 109.5 . . ?
H2A C2 H2B 109.5 . . ?
H2A C2 H2C 109.5 . . ?
H2B C2 H2C 109.5 . . ?
C7 C8 H8A 109.5 . . ?
C7 C8 H8B 109.5 . . ?
C7 C8 H8C 109.5 . . ?
H8A C8 H8B 109.5 . . ?
H8A C8 H8C 109.5 . . ?
H8B C8 H8C 109.5 . . ?

loop_
_geom_bond_atom_site_label_1
_geom_bond_atom_site_label_2
_geom_bond_distance
_geom_bond_site_symmetry_2
_geom_bond_publ_flag
Cu1 N1 2.029(4) . ?
Cu1 N8 2.014(4) . ?
Cu1 N2 2.070(5) . ?
Cu1 N20 2.195(5) 2_666 ?
Cu1 N3 1.990(4) . ?
Cu2 N10 2.021(4) . ?
Cu2 N11 2.064(4) . ?
Cu2 N17 2.168(4) . ?
Cu2 N13 1.986(4) . ?
Cu2 N12 2.038(5) . ?
N10 N9 1.355(6) . ?
N10 C3 1.351(7) . ?
N1 C18 1.362(7) . ?
N1 C5 1.316(7) . ?
N11 C36 1.360(7) . ?
N11 C23 1.331(7) . ?
N8 N9 1.311(6) . ?
N8 N7 1.349(6) . ?
N2 C17 1.361(6) . ?
N2 C16 1.333(7) . ?
N17 N18 1.365(6) . ?
N17 C21 1.330(7) . ?
N20 Cu1 2.195(5) 2_666 ?
N20 N19 1.350(6) . ?
N20 C21 1.335(7) . ?
N13 N14 1.370(7) . ?
N13 C19 1.327(7) . ?
N12 C35 1.385(7) . ?
N12 C34 1.331(7) . ?
N3 N4 1.350(7) . ?
N3 C1 1.342(8) . ?
N7 C3 1.310(7) . ?
N4 N5 1.303(7) . ?
N18 N19 1.294(7) . ?
N5 N6 1.332(9) . ?
C35 C36 1.413(7) . ?
C35 C30 1.401(7) . ?
O1 H1A 0.8500 . ?
O1 H1B 0.8500 . ?
N14 N15 1.295(8) . ?
C25 C24 1.365(9) . ?
C25 C27 1.408(8) . ?
C25 C26 1.525(8) . ?
N16 C19 1.342(8) . ?
N16 N15 1.376(10) . ?
C3 C01L 1.485(8) . ?
C12 C17 1.391(7) . ?
C12 C13 1.420(9) . ?
C12 C11 1.427(8) . ?
C18 C17 1.436(7) . ?
C18 C9 1.398(7) . ?
C36 C27 1.392(7) . ?
C19 C20 1.473(10) . ?
N6 C1 1.323(8) . ?
C5 H5 0.9300 . ?
C5 C6 1.402(8) . ?
C21 C22 1.482(7) . ?
C16 H16 0.9300 . ?
C16 C15 1.400(9) . ?
C23 H23 0.9300 . ?
C23 C24 1.411(8) . ?
C24 H24 0.9300 . ?
C31 C33 1.382(9) . ?
C31 C30 1.407(8) . ?
C31 C32 1.481(9) . ?
C9 C7 1.418(9) . ?
C9 C10 1.426(9) . ?
C33 H33 0.9300 . ?
C33 C34 1.384(9) . ?
C1 C2 1.465(10) . ?
C27 C28 1.424(8) . ?
C29 H29 0.9300 . ?
C29 C30 1.435(8) . ?
C29 C28 1.359(9) . ?
C28 H28 0.9300 . ?
C7 C6 1.365(10) . ?
C7 C8 1.508(8) . ?
C6 H6 0.9300 . ?
C22 H22A 0.9600 . ?
C22 H22B 0.9600 . ?
C22 H22C 0.9600 . ?
C32 H32A 0.9600 . ?
C32 H32B 0.9600 . ?
C32 H32C 0.9600 . ?
C13 C15 1.382(10) . ?
C13 C14 1.484(9) . ?
C11 H11 0.9300 . ?
C11 C10 1.332(9) . ?
C34 H34 0.9300 . ?
C10 H10 0.9300 . ?
C15 H15 0.9300 . ?
C20 H20A 0.9600 . ?
C20 H20B 0.9600 . ?
C20 H20C 0.9600 . ?
C26 H26A 0.9600 . ?
C26 H26B 0.9600 . ?
C26 H26C 0.9600 . ?
C14 H14A 0.9600 . ?
C14 H14B 0.9600 . ?
C14 H14C 0.9600 . ?
C01L H01A 0.9600 . ?
C01L H01B 0.9600 . ?
C01L H01C 0.9600 . ?
C2 H2A 0.9600 . ?
C2 H2B 0.9600 . ?
C2 H2C 0.9600 . ?
C8 H8A 0.9600 . ?
C8 H8B 0.9600 . ?
C8 H8C 0.9600 . ?

loop_
_geom_torsion_atom_site_label_1
_geom_torsion_atom_site_label_2
_geom_torsion_atom_site_label_3
_geom_torsion_atom_site_label_4
_geom_torsion
_geom_torsion_site_symmetry_1
_geom_torsion_site_symmetry_2
_geom_torsion_site_symmetry_3
_geom_torsion_site_symmetry_4
_geom_torsion_publ_flag
Cu1 N1 C18 C17 -5.6(6) . . . . ?
Cu1 N1 C18 C9 173.8(4) . . . . ?
Cu1 N1 C5 C6 -173.7(4) . . . . ?
Cu1 N8 N9 N10 170.6(3) . . . . ?
Cu1 N8 N7 C3 -170.8(3) . . . . ?
Cu1 N2 C17 C12 -175.8(4) . . . . ?
Cu1 N2 C17 C18 4.2(6) . . . . ?
Cu1 N2 C16 C15 175.1(5) . . . . ?
Cu1 N20 N19 N18 -175.1(4) 2_666 . . . ?
Cu1 N20 C21 N17 173.5(4) 2_666 . . . ?
Cu1 N20 C21 C22 -5.0(9) 2_666 . . . ?
Cu1 N3 N4 N5 172.5(4) . . . . ?
Cu1 N3 C1 N6 -171.4(5) . . . . ?
Cu1 N3 C1 C2 10.8(10) . . . . ?
Cu2 N10 N9 N8 -170.1(3) . . . . ?
Cu2 N10 C3 N7 169.3(4) . . . . ?
Cu2 N10 C3 C01L -9.6(9) . . . . ?
Cu2 N11 C36 C35 -0.2(6) . . . . ?
Cu2 N11 C36 C27 178.9(4) . . . . ?
Cu2 N11 C23 C24 -178.7(4) . . . . ?
Cu2 N17 N18 N19 176.4(3) . . . . ?
Cu2 N17 C21 N20 -175.0(4) . . . . ?
Cu2 N17 C21 C22 3.5(9) . . . . ?
Cu2 N13 N14 N15 -179.9(5) . . . . ?
Cu2 N13 C19 N16 179.5(5) . . . . ?
Cu2 N13 C19 C20 2.2(10) . . . . ?
Cu2 N12 C35 C36 -2.3(6) . . . . ?
Cu2 N12 C35 C30 177.1(4) . . . . ?
Cu2 N12 C34 C33 -175.6(5) . . . . ?
N1 C18 C17 N2 0.8(7) . . . . ?
N1 C18 C17 C12 -179.2(5) . . . . ?
N1 C18 C9 C7 -0.7(8) . . . . ?
N1 C18 C9 C10 -179.3(5) . . . . ?
N1 C5 C6 C7 3.1(10) . . . . ?
N11 C36 C27 C25 -1.3(9) . . . . ?
N11 C36 C27 C28 178.8(5) . . . . ?
N11 C23 C24 C25 1.4(10) . . . . ?
N8 N7 C3 N10 -0.8(6) . . . . ?
N8 N7 C3 C01L 178.2(5) . . . . ?
N2 C16 C15 C13 -2.2(11) . . . . ?
N9 N10 C3 N7 0.1(6) . . . . ?
N9 N10 C3 C01L -178.8(6) . . . . ?
N9 N8 N7 C3 1.1(6) . . . . ?
N17 N18 N19 N20 -0.1(6) . . . . ?
N13 N14 N15 N16 0.4(8) . . . . ?
N12 C35 C36 N11 1.6(7) . . . . ?
N12 C35 C36 C27 -177.5(5) . . . . ?
N12 C35 C30 C31 -1.4(9) . . . . ?
N12 C35 C30 C29 178.1(5) . . . . ?
N3 N4 N5 N6 0.6(8) . . . . ?
N7 N8 N9 N10 -1.1(6) . . . . ?
N4 N3 C1 N6 -0.3(7) . . . . ?
N4 N3 C1 C2 -178.1(6) . . . . ?
N4 N5 N6 C1 -0.8(8) . . . . ?
N18 N17 C21 N20 0.2(6) . . . . ?
N18 N17 C21 C22 178.7(5) . . . . ?
N19 N20 C21 N17 -0.3(6) . . . . ?
N19 N20 C21 C22 -178.8(5) . . . . ?
N5 N6 C1 N3 0.6(8) . . . . ?
N5 N6 C1 C2 178.4(7) . . . . ?
C35 N12 C34 C33 -0.3(10) . . . . ?
C35 C36 C27 C25 177.7(5) . . . . ?
C35 C36 C27 C28 -2.1(8) . . . . ?
N14 N13 C19 N16 -0.1(7) . . . . ?
N14 N13 C19 C20 -177.4(6) . . . . ?
C25 C27 C28 C29 -179.1(6) . . . . ?
C3 N10 N9 N8 0.6(5) . . . . ?
C12 C13 C15 C16 2.2(10) . . . . ?
C12 C11 C10 C9 1.0(10) . . . . ?
C18 N1 C5 C6 -2.9(9) . . . . ?
C18 C9 C7 C6 0.7(9) . . . . ?
C18 C9 C7 C8 179.9(6) . . . . ?
C18 C9 C10 C11 -1.2(9) . . . . ?
C36 N11 C23 C24 0.3(9) . . . . ?
C36 C35 C30 C31 177.9(5) . . . . ?
C36 C35 C30 C29 -2.6(8) . . . . ?
C36 C27 C28 C29 0.8(9) . . . . ?
C19 N13 N14 N15 -0.2(7) . . . . ?
C19 N16 N15 N14 -0.4(8) . . . . ?
N15 N16 C19 N13 0.3(7) . . . . ?
N15 N16 C19 C20 177.8(6) . . . . ?
C17 N2 C16 C15 1.5(9) . . . . ?
C17 C12 C13 C15 -1.7(9) . . . . ?
C17 C12 C13 C14 178.6(6) . . . . ?
C17 C12 C11 C10 0.5(9) . . . . ?
C17 C18 C9 C7 178.6(5) . . . . ?
C17 C18 C9 C10 0.0(8) . . . . ?
C5 N1 C18 C17 -177.5(5) . . . . ?
C5 N1 C18 C9 1.8(8) . . . . ?
C21 N17 N18 N19 -0.1(6) . . . . ?
C21 N20 N19 N18 0.3(6) . . . . ?
C16 N2 C17 C12 -1.1(8) . . . . ?
C16 N2 C17 C18 178.8(5) . . . . ?
C23 N11 C36 C35 -179.3(5) . . . . ?
C23 N11 C36 C27 -0.3(8) . . . . ?
C24 C25 C27 C36 2.8(9) . . . . ?
C24 C25 C27 C28 -177.3(6) . . . . ?
C31 C33 C34 N12 -0.2(11) . . . . ?
C9 C18 C17 N2 -178.5(5) . . . . ?
C9 C18 C17 C12 1.4(8) . . . . ?
C9 C7 C6 C5 -1.8(10) . . . . ?
C33 C31 C30 C35 0.8(9) . . . . ?
C33 C31 C30 C29 -178.7(6) . . . . ?
C1 N3 N4 N5 -0.2(7) . . . . ?
C27 C25 C24 C23 -2.9(9) . . . . ?
C30 C35 C36 N11 -177.7(5) . . . . ?
C30 C35 C36 C27 3.2(8) . . . . ?
C30 C31 C33 C34 0.0(10) . . . . ?
C30 C29 C28 C27 -0.3(10) . . . . ?
C28 C29 C30 C35 1.1(9) . . . . ?
C28 C29 C30 C31 -179.3(6) . . . . ?
C7 C9 C10 C11 -179.7(6) . . . . ?
C32 C31 C33 C34 -179.3(6) . . . . ?
C32 C31 C30 C35 -179.9(6) . . . . ?
C32 C31 C30 C29 0.6(10) . . . . ?
C13 C12 C17 N2 1.3(9) . . . . ?
C13 C12 C17 C18 -178.7(5) . . . . ?
C13 C12 C11 C10 177.4(6) . . . . ?
C11 C12 C17 N2 178.3(5) . . . . ?
C11 C12 C17 C18 -1.7(8) . . . . ?
C11 C12 C13 C15 -178.5(6) . . . . ?
C11 C12 C13 C14 1.9(10) . . . . ?
C34 N12 C35 C36 -178.2(5) . . . . ?
C34 N12 C35 C30 1.1(8) . . . . ?
C10 C9 C7 C6 179.2(6) . . . . ?
C10 C9 C7 C8 -1.6(10) . . . . ?
C26 C25 C24 C23 178.8(6) . . . . ?
C26 C25 C27 C36 -178.9(6) . . . . ?
C26 C25 C27 C28 1.0(10) . . . . ?
C14 C13 C15 C16 -178.2(7) . . . . ?
C8 C7 C6 C5 178.9(6) . . . . ?

loop_
_smtbx_masks_void_nr
_smtbx_masks_void_average_x
_smtbx_masks_void_average_y
_smtbx_masks_void_average_z
_smtbx_masks_void_volume
_smtbx_masks_void_count_electrons
_smtbx_masks_void_content
1 0.000 0.500 0.500 131.0 62.3 '6 H2O'
2 0.462 0.779 0.121 16.7 1.5 ?
3 0.538 0.221 0.879 16.7 1.5 ?
